data_7243617
loop_
_publ_author_name
'Huang, Lijuan'
'Xu, Haiping'
'Zhao, Yan'
'Huang, Ling'
'Bi, Jian'
'Zeng, Hongmei'
'Zou, Guohong'
'Gao, Daojiang'
'Lin, Zhien'

_publ_section_title
;
 Isonicotinic acid-templated metal phosphate--oxalates: solvent-free
 synthesis, luminescence, and proton conduction
;
_journal_issue 39
_journal_name_full CrystEngComm
_journal_page_first 6855
_journal_page_last 6858
_journal_paper_doi 10.1039/D1CE00873K
_journal_volume 23
_journal_year 2021
_chemical_formula_moiety 'C2 H Ga O8 P, C6 H6 N O2, H2 O'
_chemical_formula_sum 'C8 H9 Ga N O11 P'
_chemical_formula_weight 395.85
_space_group_crystal_system monoclinic
_space_group_IT_number 15
_space_group_name_Hall '-C 2yc'
_space_group_name_H-M_alt 'C 1 2/c 1'
_atom_sites_solution_hydrogens mixed
_atom_sites_solution_primary dual
_audit_creation_date 2021-05-18
_audit_creation_method
;
Olex2 1.2
(compiled 2018.05.29 svn.r3508 for OlexSys, GUI svn.r5506)
;
_audit_update_record
;
2021-06-30 deposited with the CCDC.	2021-09-27 downloaded from the CCDC.
;
_cell_angle_alpha 90
_cell_angle_beta 90.836(5)
_cell_angle_gamma 90
_cell_formula_units_Z 8
_cell_length_a 7.8667(4)
_cell_length_b 16.1141(6)
_cell_length_c 21.1102(14)
_cell_measurement_reflns_used 2203
_cell_measurement_temperature 293(2)
_cell_measurement_theta_max 28.9460
_cell_measurement_theta_min 3.4290
_cell_volume 2675.7(2)
_computing_cell_refinement 'CrysAlisPro 1.171.38.43 (Rigaku OD, 2015)'
_computing_data_collection 'CrysAlisPro 1.171.38.43 (Rigaku OD, 2015)'
_computing_data_reduction 'CrysAlisPro 1.171.38.43 (Rigaku OD, 2015)'
_computing_molecular_graphics 'Olex2 (Dolomanov et al., 2009)'
_computing_publication_material 'Olex2 (Dolomanov et al., 2009)'
_computing_structure_refinement 'ShelXL (Sheldrick, 2015)'
_computing_structure_solution 'ShelXT (Sheldrick, 2015)'
_diffrn_ambient_temperature 293(2)
_diffrn_detector 'CCD plate'
_diffrn_detector_area_resol_mean 16.0874
_diffrn_detector_type Eos
_diffrn_measured_fraction_theta_full 0.998
_diffrn_measured_fraction_theta_max 0.999
_diffrn_measurement_details
;
List of Runs (angles in degrees, time in seconds):

  # Type    Start    End  Width  t~exp~   \w     \q     \k     \f   Frames
#--------------------------------------------------------------------------
  1  \w    -25.00  23.00   0.80    5.00    --  -15.32 -99.00 -30.00   60
  2  \w    -52.00  85.60   0.80    5.00    --   17.51   0.00-120.00  172
  3  \w    -50.00  34.00   0.80    5.00    --   17.51 -57.00-120.00  105
  4  \w    -34.00   2.00   0.80    5.00    --  -15.32  38.00 120.00   45
;
_diffrn_measurement_device 'four-circle diffractometer'
_diffrn_measurement_device_type 'Xcalibur, Eos'
_diffrn_measurement_method '\w scans'
_diffrn_orient_matrix_type 'CrysAlisPro convention (1999,Acta A55,543-557)'
_diffrn_orient_matrix_UB_11 -0.0070197000
_diffrn_orient_matrix_UB_12 0.0063888000
_diffrn_orient_matrix_UB_13 0.0331169000
_diffrn_orient_matrix_UB_21 -0.0464880000
_diffrn_orient_matrix_UB_22 -0.0375237000
_diffrn_orient_matrix_UB_23 0.0025615000
_diffrn_orient_matrix_UB_31 0.0769171000
_diffrn_orient_matrix_UB_32 -0.0220824000
_diffrn_orient_matrix_UB_33 0.0052203000
_diffrn_radiation_monochromator graphite
_diffrn_radiation_probe x-ray
_diffrn_radiation_type MoK\a
_diffrn_radiation_wavelength 0.71073
_diffrn_reflns_av_R_equivalents 0.0328
_diffrn_reflns_av_unetI/netI 0.0401
_diffrn_reflns_Laue_measured_fraction_full 0.998
_diffrn_reflns_Laue_measured_fraction_max 0.999
_diffrn_reflns_limit_h_max 9
_diffrn_reflns_limit_h_min -9
_diffrn_reflns_limit_k_max 20
_diffrn_reflns_limit_k_min -19
_diffrn_reflns_limit_l_max 26
_diffrn_reflns_limit_l_min -24
_diffrn_reflns_number 8197
_diffrn_reflns_point_group_measured_fraction_full 0.998
_diffrn_reflns_point_group_measured_fraction_max 0.999
_diffrn_reflns_theta_full 25.242
_diffrn_reflns_theta_max 26.371
_diffrn_reflns_theta_min 3.027
_diffrn_source 'fine-focus sealed X-ray tube'
_diffrn_source_type 'Enhance (Mo) X-ray Source'
_exptl_absorpt_coefficient_mu 2.238
_exptl_absorpt_correction_T_max 1.00000
_exptl_absorpt_correction_T_min 0.88007
_exptl_absorpt_correction_type multi-scan
_exptl_absorpt_process_details
;
CrysAlisPro 1.171.38.43 (Rigaku Oxford Diffraction, 2015)
Empirical absorption correction using spherical harmonics,
 implemented in SCALE3 ABSPACK scaling algorithm.
;
_exptl_crystal_colour 'clear colourless'
_exptl_crystal_colour_lustre clear
_exptl_crystal_colour_primary colourless
_exptl_crystal_density_diffrn 1.965
_exptl_crystal_description block
_exptl_crystal_F_000 1584
_exptl_crystal_size_max 0.34
_exptl_crystal_size_mid 0.32
_exptl_crystal_size_min 0.28
_refine_diff_density_max 0.548
_refine_diff_density_min -0.394
_refine_diff_density_rms 0.090
_refine_ls_extinction_method none
_refine_ls_goodness_of_fit_ref 1.070
_refine_ls_hydrogen_treatment constr
_refine_ls_matrix_type full
_refine_ls_number_parameters 216
_refine_ls_number_reflns 2733
_refine_ls_number_restraints 0
_refine_ls_restrained_S_all 1.070
_refine_ls_R_factor_all 0.0484
_refine_ls_R_factor_gt 0.0393
_refine_ls_shift/su_max 0.000
_refine_ls_shift/su_mean 0.000
_refine_ls_structure_factor_coef Fsqd
_refine_ls_weighting_details 'w=1/[\s^2^(Fo^2^)+(0.0424P)^2^+5.6814P] where P=(Fo^2^+2Fc^2^)/3'
_refine_ls_weighting_scheme calc
_refine_ls_wR_factor_gt 0.0916
_refine_ls_wR_factor_ref 0.0965
_reflns_Friedel_coverage 0.000
_reflns_number_gt 2335
_reflns_number_total 2733
_reflns_threshold_expression 'I > 2\s(I)'
_cod_data_source_file d1ce00873k2.cif
_cod_data_source_block h3-80-4
_cod_depositor_comments 'Adding full bibliography for 7243616--7243617.cif.'
_cod_database_code 7243617
_shelx_shelxl_version_number 2014/7
_chemical_oxdiff_formula c12h12n2o3p1Ga1
_shelx_space_group_comment
;
The symmetry employed for this shelxl refinement is uniquely defined
by the following loop, which should always be used as a source of
symmetry information in preference to the above space-group names.
They are only intended as comments.
;
_shelx_estimated_absorpt_t_max 0.573
_shelx_estimated_absorpt_t_min 0.517
_reflns_odcompleteness_completeness 99.82
_reflns_odcompleteness_iscentric 1
_reflns_odcompleteness_theta 26.32
_olex2_refinement_description
;
1. Fixed Uiso
 At 1.2 times of:
  All C(H) groups, All N(H) groups
 At 1.5 times of:
  All O(H) groups, All O(H,H) groups
2. Others
 Fixed Sof: O11(0.5) H11A(0.5) H11B(0.5) O12(0.5) H12A(0.5) H12B(0.5)
3.a Free rotating group:
 O11(H11A,H11B), O12(H12A,H12B)
3.b Aromatic/amide H refined with riding coordinates:
 N1(H1), C4(H4), C5(H5), C7(H7), C8(H8)
3.c Idealised tetrahedral OH refined as rotating group:
 O4(H4A), O9(H9)
;
_olex2_submission_special_instructions 'No special instructions were received'
_oxdiff_exptl_absorpt_empirical_details
;
Empirical correction (ABSPACK) includes:
- Absorption correction using spherical harmonics
- Frame scaling
;
_oxdiff_exptl_absorpt_empirical_full_max 1.119
_oxdiff_exptl_absorpt_empirical_full_min 0.917

loop_
_space_group_symop_operation_xyz
'x, y, z'
'-x, y, -z+1/2'
'x+1/2, y+1/2, z'
'-x+1/2, y+1/2, -z+1/2'
'-x, -y, -z'
'x, -y, z-1/2'
'-x+1/2, -y+1/2, -z'
'x+1/2, -y+1/2, z-1/2'

loop_
_atom_site_label
_atom_site_type_symbol
_atom_site_fract_x
_atom_site_fract_y
_atom_site_fract_z
_atom_site_U_iso_or_equiv
_atom_site_adp_type
_atom_site_occupancy
_atom_site_site_symmetry_order
_atom_site_calc_flag
_atom_site_refinement_flags_posn
_atom_site_refinement_flags_adp
_atom_site_refinement_flags_occupancy
_atom_site_disorder_assembly
_atom_site_disorder_group
Ga1 Ga 0.71716(4) 0.41177(2) 0.48613(2) 0.02051(13) Uani 1 1 d . . . . .
P1 P 0.41173(11) 0.42966(5) 0.58253(4) 0.0211(2) Uani 1 1 d . . . . .
O1 O 0.5018(3) 0.40321(14) 0.52316(12) 0.0264(5) Uani 1 1 d . . . . .
O2 O 0.3584(3) 0.52053(14) 0.58139(11) 0.0260(5) Uani 1 1 d . . . . .
O3 O 0.5135(4) 0.41471(14) 0.64260(12) 0.0356(7) Uani 1 1 d . . . . .
O4 O 0.2456(3) 0.37549(17) 0.58188(14) 0.0392(7) Uani 1 1 d . . . . .
H4A H 0.1751 0.3966 0.6051 0.059 Uiso 1 1 calc GR . . . .
O5 O 0.6770(3) 0.30888(13) 0.43587(11) 0.0229(5) Uani 1 1 d . . . . .
O6 O 0.6861(3) 0.17107(13) 0.44919(11) 0.0244(5) Uani 1 1 d . . . . .
O7 O 0.8098(3) 0.50191(14) 0.54156(11) 0.0234(5) Uani 1 1 d . . . . .
O8 O 1.0414(3) 0.58281(13) 0.55050(12) 0.0245(5) Uani 1 1 d . . . . .
C1 C 0.7102(4) 0.24416(19) 0.46671(16) 0.0215(7) Uani 1 1 d . . . . .
C2 C 0.9575(4) 0.52450(19) 0.52681(15) 0.0213(7) Uani 1 1 d . . . . .
O9 O 0.5842(4) 0.27053(17) 0.67883(14) 0.0458(7) Uani 1 1 d . . . . .
H9 H 0.5566 0.3178 0.6685 0.069 Uiso 1 1 calc GR . . . .
O10 O 0.7732(4) 0.3359(2) 0.74122(17) 0.0641(10) Uani 1 1 d . . . . .
N1 N 0.8268(5) 0.0455(3) 0.8063(2) 0.0578(11) Uani 1 1 d . . . . .
H1 H 0.8567 -0.0007 0.8236 0.069 Uiso 1 1 calc R . . . .
C3 C 0.7014(5) 0.2739(3) 0.7226(2) 0.0417(10) Uani 1 1 d . . . . .
C4 C 0.7611(7) 0.0437(3) 0.7478(3) 0.0622(14) Uani 1 1 d . . . . .
H4 H 0.7472 -0.0066 0.7266 0.075 Uiso 1 1 calc R . . . .
C5 C 0.7130(6) 0.1183(3) 0.7185(2) 0.0532(12) Uani 1 1 d . . . . .
H5 H 0.6641 0.1186 0.6781 0.064 Uiso 1 1 calc R . . . .
C6 C 0.7402(5) 0.1906(3) 0.7510(2) 0.0424(11) Uani 1 1 d . . . . .
C7 C 0.8082(6) 0.1883(3) 0.8115(3) 0.0612(14) Uani 1 1 d . . . . .
H7 H 0.8267 0.2375 0.8336 0.073 Uiso 1 1 calc R . . . .
C8 C 0.8485(7) 0.1147(3) 0.8390(3) 0.0678(15) Uani 1 1 d . . . . .
H8 H 0.8908 0.1130 0.8804 0.081 Uiso 1 1 calc R . . . .
O11 O 1.0051(7) 0.4169(4) 0.6603(3) 0.0479(16) Uani 0.5 1 d . . P . .
H11A H 1.0401 0.3765 0.6828 0.072 Uiso 0.5 1 d G . P . .
H11B H 0.9048 0.4034 0.6490 0.072 Uiso 0.5 1 d G . P . .
O12 O 0.2764(15) 0.2221(5) 0.5371(7) 0.115(4) Uani 0.5 1 d . . P . .
H12A H 0.2390 0.2704 0.5286 0.173 Uiso 0.5 1 d G . P . .
H12B H 0.3146 0.2209 0.5749 0.173 Uiso 0.5 1 d G . P . .

loop_
_atom_site_aniso_label
_atom_site_aniso_U_11
_atom_site_aniso_U_22
_atom_site_aniso_U_33
_atom_site_aniso_U_23
_atom_site_aniso_U_13
_atom_site_aniso_U_12
Ga1 0.0223(2) 0.01104(19) 0.0281(2) -0.00097(15) -0.00346(15) 0.00054(14)
P1 0.0253(5) 0.0120(4) 0.0260(5) 0.0014(3) -0.0025(4) -0.0011(3)
O1 0.0238(12) 0.0212(12) 0.0342(14) -0.0051(11) 0.0006(10) 0.0006(10)
O2 0.0338(13) 0.0165(11) 0.0276(13) 0.0003(10) -0.0038(10) 0.0046(10)
O3 0.0569(18) 0.0184(12) 0.0311(15) 0.0029(11) -0.0157(13) 0.0024(11)
O4 0.0352(15) 0.0330(14) 0.0496(19) -0.0075(13) 0.0130(13) -0.0141(12)
O5 0.0303(13) 0.0110(10) 0.0273(13) -0.0014(10) -0.0058(10) 0.0021(9)
O6 0.0292(13) 0.0131(11) 0.0307(14) -0.0021(10) -0.0097(10) -0.0005(10)
O7 0.0229(12) 0.0172(11) 0.0302(13) -0.0041(10) 0.0006(10) -0.0022(9)
O8 0.0234(12) 0.0173(11) 0.0327(14) -0.0071(10) -0.0015(10) -0.0019(9)
C1 0.0196(17) 0.0144(15) 0.031(2) -0.0029(14) 0.0018(14) 0.0008(12)
C2 0.0252(18) 0.0140(15) 0.0245(18) 0.0005(14) -0.0034(14) 0.0046(14)
O9 0.0628(19) 0.0267(14) 0.0477(19) 0.0106(14) -0.0045(15) 0.0089(14)
O10 0.068(2) 0.045(2) 0.079(3) 0.0122(19) -0.0175(19) -0.0109(17)
N1 0.053(2) 0.054(3) 0.067(3) 0.034(2) -0.001(2) 0.018(2)
C3 0.039(2) 0.040(2) 0.046(3) 0.010(2) 0.0046(19) 0.007(2)
C4 0.073(4) 0.042(3) 0.071(4) 0.007(3) 0.016(3) 0.021(3)
C5 0.064(3) 0.047(3) 0.048(3) 0.016(2) 0.007(2) 0.016(2)
C6 0.032(2) 0.041(2) 0.055(3) 0.017(2) 0.0115(19) 0.0099(18)
C7 0.056(3) 0.054(3) 0.073(4) 0.015(3) -0.021(3) 0.006(2)
C8 0.068(4) 0.058(3) 0.077(4) 0.013(3) -0.024(3) 0.008(3)
O11 0.030(3) 0.076(5) 0.039(4) 0.014(3) 0.001(3) -0.013(3)
O12 0.143(9) 0.038(4) 0.164(11) -0.041(6) -0.047(8) 0.005(5)

loop_
_atom_type_symbol
_atom_type_description
_atom_type_scat_dispersion_real
_atom_type_scat_dispersion_imag
_atom_type_scat_source
C C 0.0033 0.0016 'International Tables Vol C Tables 4.2.6.8 and 6.1.1.4'
H H 0.0000 0.0000 'International Tables Vol C Tables 4.2.6.8 and 6.1.1.4'
Ga Ga 0.2307 1.6083 'International Tables Vol C Tables 4.2.6.8 and 6.1.1.4'
N N 0.0061 0.0033 'International Tables Vol C Tables 4.2.6.8 and 6.1.1.4'
O O 0.0106 0.0060 'International Tables Vol C Tables 4.2.6.8 and 6.1.1.4'
P P 0.1023 0.0942 'International Tables Vol C Tables 4.2.6.8 and 6.1.1.4'

loop_
_geom_angle_atom_site_label_1
_geom_angle_atom_site_label_2
_geom_angle_atom_site_label_3
_geom_angle
_geom_angle_site_symmetry_1
_geom_angle_site_symmetry_3
_geom_angle_publ_flag
O1 Ga1 O2 94.62(10) . 5_666 ?
O1 Ga1 O5 91.34(10) . . ?
O1 Ga1 O6 90.19(10) . 7_656 ?
O1 Ga1 O7 97.65(10) . . ?
O1 Ga1 O8 176.85(10) . 5_766 ?
O2 Ga1 O5 91.90(9) 5_666 . ?
O2 Ga1 O6 172.60(10) 5_666 7_656 ?
O2 Ga1 O7 97.51(10) 5_666 . ?
O2 Ga1 O8 88.52(10) 5_666 5_766 ?
O5 Ga1 O6 82.36(9) . 7_656 ?
O5 Ga1 O7 166.39(9) . . ?
O5 Ga1 O8 88.60(9) . 5_766 ?
O6 Ga1 O8 86.68(9) 7_656 5_766 ?
O7 Ga1 O6 87.39(9) . 7_656 ?
O7 Ga1 O8 81.87(9) . 5_766 ?
O1 P1 O2 112.99(14) . . ?
O1 P1 O4 103.66(14) . . ?
O2 P1 O4 107.76(15) . . ?
O3 P1 O1 113.75(15) . . ?
O3 P1 O2 108.02(14) . . ?
O3 P1 O4 110.46(16) . . ?
P1 O1 Ga1 139.51(15) . . ?
P1 O2 Ga1 130.72(15) . 5_666 ?
P1 O4 H4A 109.5 . . ?
C1 O5 Ga1 112.7(2) . . ?
C1 O6 Ga1 111.3(2) . 7_656 ?
C2 O7 Ga1 113.3(2) . . ?
C2 O8 Ga1 111.5(2) . 5_766 ?
O5 C1 C1 116.8(3) . 7_656 ?
O6 C1 O5 126.9(3) . . ?
O6 C1 C1 116.3(3) . 7_656 ?
O7 C2 C2 116.4(3) . 5_766 ?
O8 C2 O7 127.0(3) . . ?
O8 C2 C2 116.5(3) . 5_766 ?
C3 O9 H9 109.5 . . ?
C4 N1 H1 118.4 . . ?
C8 N1 H1 118.4 . . ?
C8 N1 C4 123.3(4) . . ?
O9 C3 C6 112.7(4) . . ?
O10 C3 O9 126.2(4) . . ?
O10 C3 C6 121.1(4) . . ?
N1 C4 H4 120.4 . . ?
N1 C4 C5 119.2(5) . . ?
C5 C4 H4 120.4 . . ?
C4 C5 H5 121.0 . . ?
C6 C5 C4 118.0(5) . . ?
C6 C5 H5 121.0 . . ?
C5 C6 C3 122.1(4) . . ?
C5 C6 C7 119.9(4) . . ?
C7 C6 C3 118.0(4) . . ?
C6 C7 H7 119.8 . . ?
C8 C7 C6 120.4(5) . . ?
C8 C7 H7 119.8 . . ?
N1 C8 C7 119.1(5) . . ?
N1 C8 H8 120.5 . . ?
C7 C8 H8 120.5 . . ?
H11A O11 H11B 104.6 . . ?
H12A O12 H12B 109.6 . . ?

loop_
_geom_bond_atom_site_label_1
_geom_bond_atom_site_label_2
_geom_bond_distance
_geom_bond_site_symmetry_2
_geom_bond_publ_flag
Ga1 O1 1.881(2) . ?
Ga1 O2 1.884(2) 5_666 ?
Ga1 O5 1.991(2) . ?
Ga1 O6 2.048(2) 7_656 ?
Ga1 O7 1.996(2) . ?
Ga1 O8 2.063(2) 5_766 ?
P1 O1 1.510(3) . ?
P1 O2 1.523(2) . ?
P1 O3 1.509(3) . ?
P1 O4 1.572(3) . ?
O2 Ga1 1.884(2) 5_666 ?
O4 H4A 0.8200 . ?
O5 C1 1.255(4) . ?
O6 Ga1 2.048(2) 7_656 ?
O6 C1 1.248(4) . ?
O7 C2 1.260(4) . ?
O8 Ga1 2.063(2) 5_766 ?
O8 C2 1.249(4) . ?
C1 C1 1.541(7) 7_656 ?
C2 C2 1.541(6) 5_766 ?
O9 H9 0.8200 . ?
O9 C3 1.297(5) . ?
O10 C3 1.211(5) . ?
N1 H1 0.8600 . ?
N1 C4 1.332(6) . ?
N1 C8 1.321(7) . ?
C3 C6 1.501(5) . ?
C4 H4 0.9300 . ?
C4 C5 1.402(6) . ?
C5 H5 0.9300 . ?
C5 C6 1.367(7) . ?
C6 C7 1.377(6) . ?
C7 H7 0.9300 . ?
C7 C8 1.355(7) . ?
C8 H8 0.9300 . ?
O11 H11A 0.8495 . ?
O11 H11B 0.8494 . ?
O12 H12A 0.8493 . ?
O12 H12B 0.8495 . ?

loop_
_geom_hbond_atom_site_label_D
_geom_hbond_atom_site_label_H
_geom_hbond_atom_site_label_A
_geom_hbond_distance_DH
_geom_hbond_distance_HA
_geom_hbond_distance_DA
_geom_hbond_angle_DHA
_geom_hbond_site_symmetry_A
O4 H4A O11 0.82 1.82 2.618(7) 165.8 1_455
O9 H9 O3 0.82 1.69 2.506(4) 175.0 .
N1 H1 O3 0.86 1.84 2.673(4) 162.1 4_646
O11 H11B O6 0.85 2.49 3.084(7) 127.7 7_656
O11 H11B O10 0.85 2.47 2.836(6) 106.9 .
O12 H12A O4 0.85 2.03 2.659(8) 129.9 .
O12 H12B O8 0.85 2.90 3.073(10) 93.5 3_445
